data_7016960
loop_
_publ_author_name
'Hirtenlehner, Christa'
'Krims, Charlotte'
'H\"olbling, Johanna'
'List, Manuela'
'Zabel, Manfred'
'Fleck, Michel'
'Berger, Raphael J. F.'
'Schoefberger, Wolfgang'
'Monkowius, Uwe'

_publ_section_title
;
 Syntheses, crystal structures, reactivity, and photochemistry of
 gold(iii) bromides bearing N-heterocyclic carbenes.
;
_journal_issue 38
_journal_name_full 'Dalton transactions (Cambridge, England : 2003)'
_journal_page_first 9899
_journal_page_last 9910
_journal_paper_doi 10.1039/c1dt11175b
_journal_volume 40
_journal_year 2011
_chemical_formula_sum 'C11 H12 Ag Br N2'
_chemical_formula_weight 360.01
_chemical_melting_point ?
_space_group_IT_number 2
_symmetry_cell_setting triclinic
_symmetry_space_group_name_Hall '-P 1'
_symmetry_space_group_name_H-M 'P -1'
_atom_sites_solution_hydrogens geom
_atom_sites_solution_primary direct
_atom_sites_solution_secondary difmap
_cell_angle_alpha 69.05(3)
_cell_angle_beta 85.31(3)
_cell_angle_gamma 69.63(3)
_cell_formula_units_Z 2
_cell_length_a 6.4450(13)
_cell_length_b 8.6500(17)
_cell_length_c 11.772(2)
_cell_measurement_reflns_used 5493
_cell_measurement_temperature 293(2)
_cell_measurement_theta_max 36.319
_cell_measurement_theta_min 4.076
_cell_volume 573.9(3)
_computing_cell_refinement COLLECT
_computing_data_collection 'COLLECT (Nonius, 2003)'
_computing_data_reduction COLLECT
_computing_molecular_graphics 'DIAMOND (Bergerhoff et al.,1996)'
_computing_publication_material 'SHELXL-97 (Sheldrick, 1997)'
_computing_structure_refinement 'SHELXL-97 (Sheldrick, 1997)'
_computing_structure_solution 'SHELXS-97 (Sheldrick, 1997)'
_diffrn_ambient_temperature 293(2)
_diffrn_detector_area_resol_mean 0.1
_diffrn_measured_fraction_theta_full 0.991
_diffrn_measured_fraction_theta_max 0.991
_diffrn_measurement_device_type 'Nonius KappaCCD diffractometer'
_diffrn_measurement_method \w-scans
_diffrn_radiation_monochromator graphite
_diffrn_radiation_source 'fine-focus sealed tube'
_diffrn_radiation_type MoK\a
_diffrn_radiation_wavelength 0.71073
_diffrn_reflns_av_R_equivalents 0.0000
_diffrn_reflns_av_sigmaI/netI 0.0219
_diffrn_reflns_limit_h_max 10
_diffrn_reflns_limit_h_min 0
_diffrn_reflns_limit_k_max 14
_diffrn_reflns_limit_k_min -12
_diffrn_reflns_limit_l_max 19
_diffrn_reflns_limit_l_min -19
_diffrn_reflns_number 5534
_diffrn_reflns_theta_full 36.31
_diffrn_reflns_theta_max 36.31
_diffrn_reflns_theta_min 4.52
_diffrn_standards_number none
_exptl_absorpt_coefficient_mu 5.204
_exptl_absorpt_correction_T_max 0.7453
_exptl_absorpt_correction_T_min 0.6516
_exptl_absorpt_correction_type multi-scan
_exptl_absorpt_process_details 'Otwinowski and Minor (1997)'
_exptl_crystal_colour colourless
_exptl_crystal_density_diffrn 2.083
_exptl_crystal_density_method 'not measured'
_exptl_crystal_description prism
_exptl_crystal_F_000 348
_exptl_crystal_size_max 0.09
_exptl_crystal_size_mid 0.07
_exptl_crystal_size_min 0.06
_refine_diff_density_max 5.481
_refine_diff_density_min -2.478
_refine_diff_density_rms 0.264
_refine_ls_extinction_coef 0.016(4)
_refine_ls_extinction_expression Fc^*^=kFc[1+0.001xFc^2^\l^3^/sin(2\q)]^-1/4^
_refine_ls_extinction_method SHELXL
_refine_ls_goodness_of_fit_ref 1.071
_refine_ls_hydrogen_treatment mixed
_refine_ls_matrix_type full
_refine_ls_number_parameters 188
_refine_ls_number_reflns 5534
_refine_ls_number_restraints 0
_refine_ls_restrained_S_all 1.071
_refine_ls_R_factor_all 0.0466
_refine_ls_R_factor_gt 0.0425
_refine_ls_shift/su_max 0.000
_refine_ls_shift/su_mean 0.000
_refine_ls_structure_factor_coef Fsqd
_refine_ls_weighting_details 'calc w=1/[\s^2^(Fo^2^)+(0.0963P)^2^+0.1012P] where P=(Fo^2^+2Fc^2^)/3'
_refine_ls_weighting_scheme calc
_refine_ls_wR_factor_gt 0.1217
_refine_ls_wR_factor_ref 0.1259
_reflns_number_gt 5038
_reflns_number_total 5534
_reflns_threshold_expression >2sigma(I)
_cod_data_source_file c1dt11175b.txt
_cod_data_source_block complex2a
_cod_depositor_comments
;
The following automatic conversions were performed:

'_chemical_melting_point' value 'not determined' was changed to '?' -
the value is undefined or not given.

Automatic conversion script
Id: cif_fix_values 1715 2011-07-08 13:25:40Z adriana 
;
_cod_original_cell_volume 573.9(2)
_cod_database_code 7016960

loop_
_symmetry_equiv_pos_as_xyz
'x, y, z'
'-x, -y, -z'

loop_
_atom_site_label
_atom_site_type_symbol
_atom_site_fract_x
_atom_site_fract_y
_atom_site_fract_z
_atom_site_U_iso_or_equiv
_atom_site_adp_type
_atom_site_occupancy
_atom_site_symmetry_multiplicity
_atom_site_calc_flag
_atom_site_refinement_flags
Ag2 Ag 0.5000 0.0000 0.5000 0.03367(9) Uani 1 2 d S
Br1 Br 0.48043(4) 0.15647(3) 0.27937(2) 0.03004(8) Uani 1 1 d .
Ag1 Ag 0.0000 1.0000 0.5000 0.02024(7) Uani 1 2 d S
C1 C 0.1305(3) 0.7532(2) 0.48099(17) 0.0192(3) Uani 1 1 d .
N2 N 0.1788(3) 0.5958(2) 0.57340(14) 0.0188(2) Uani 1 1 d .
C3 C 0.2594(3) 0.4570(3) 0.5310(2) 0.0224(3) Uani 1 1 d .
H3 H 0.300(6) 0.358(6) 0.561(4) 0.031(9) Uiso 1 1 d .
C4 C 0.2639(3) 0.5293(3) 0.4084(2) 0.0231(3) Uani 1 1 d .
H4 H 0.305(6) 0.482(5) 0.351(4) 0.027(8) Uiso 1 1 d .
N5 N 0.1831(3) 0.7109(2) 0.37923(16) 0.0217(3) Uani 1 1 d .
C6 C 0.1460(4) 0.5782(3) 0.70090(18) 0.0252(3) Uani 1 1 d .
H6A H 0.237(10) 0.633(8) 0.718(5) 0.066(15) Uiso 1 1 d .
H6B H 0.007(10) 0.623(8) 0.700(5) 0.067(16) Uiso 1 1 d .
H6C H 0.208(10) 0.456(9) 0.737(6) 0.078(18) Uiso 1 1 d .
C7 C 0.1730(5) 0.8429(3) 0.2566(2) 0.0335(5) Uani 1 1 d .
H7A H 0.073(7) 0.955(6) 0.256(4) 0.037(10) Uiso 1 1 d .
H7B H 0.312(10) 0.854(8) 0.237(6) 0.063(15) Uiso 1 1 d .
C8 C 0.0986(4) 0.7980(3) 0.15792(17) 0.0233(3) Uani 1 1 d .
C9 C -0.1253(4) 0.8597(3) 0.1230(2) 0.0280(4) Uani 1 1 d .
H9 H -0.228(6) 0.923(5) 0.161(4) 0.029(8) Uiso 1 1 d .
C10 C -0.1932(4) 0.8214(3) 0.0298(2) 0.0303(4) Uani 1 1 d .
H10 H -0.319(6) 0.846(5) 0.011(3) 0.028(8) Uiso 1 1 d .
C11 C -0.0392(5) 0.7211(3) -0.0281(2) 0.0312(4) Uani 1 1 d .
H11 H -0.084(9) 0.691(8) -0.100(5) 0.063(14) Uiso 1 1 d .
C12 C 0.1836(4) 0.6595(3) 0.0061(2) 0.0331(4) Uani 1 1 d .
H12 H 0.312(7) 0.580(6) -0.033(4) 0.046(11) Uiso 1 1 d .
C13 C 0.2525(4) 0.6978(3) 0.0988(2) 0.0293(4) Uani 1 1 d .
H13 H 0.406(6) 0.658(5) 0.126(4) 0.032(9) Uiso 1 1 d .

loop_
_atom_site_aniso_label
_atom_site_aniso_U_11
_atom_site_aniso_U_22
_atom_site_aniso_U_33
_atom_site_aniso_U_23
_atom_site_aniso_U_13
_atom_site_aniso_U_12
Ag2 0.04249(15) 0.02664(13) 0.03123(13) -0.01501(10) 0.00086(9) -0.00591(10)
Br1 0.03293(12) 0.02970(13) 0.03097(13) -0.01736(9) 0.00297(8) -0.00826(9)
Ag1 0.02829(11) 0.01294(9) 0.02143(10) -0.00980(7) 0.00003(6) -0.00522(6)
C1 0.0252(7) 0.0150(6) 0.0204(7) -0.0095(5) 0.0004(5) -0.0069(5)
N2 0.0221(6) 0.0148(6) 0.0207(6) -0.0080(5) -0.0004(4) -0.0055(5)
C3 0.0230(7) 0.0143(6) 0.0313(8) -0.0113(6) -0.0005(6) -0.0043(5)
C4 0.0262(7) 0.0185(7) 0.0309(8) -0.0156(6) 0.0052(6) -0.0088(6)
N5 0.0314(7) 0.0173(6) 0.0222(6) -0.0121(5) 0.0034(5) -0.0103(5)
C6 0.0332(9) 0.0244(8) 0.0198(7) -0.0076(6) 0.0000(6) -0.0117(7)
C7 0.0626(15) 0.0294(10) 0.0216(8) -0.0117(7) 0.0059(9) -0.0295(11)
C8 0.0364(9) 0.0186(7) 0.0189(7) -0.0093(6) 0.0045(6) -0.0118(7)
C9 0.0345(9) 0.0188(8) 0.0273(9) -0.0088(7) 0.0065(7) -0.0054(7)
C10 0.0305(9) 0.0244(9) 0.0304(9) -0.0047(7) -0.0025(7) -0.0072(7)
C11 0.0458(12) 0.0242(9) 0.0250(9) -0.0090(7) -0.0058(8) -0.0117(8)
C12 0.0412(11) 0.0310(10) 0.0272(9) -0.0188(8) 0.0017(8) -0.0036(8)
C13 0.0290(9) 0.0340(10) 0.0266(9) -0.0166(8) 0.0026(7) -0.0069(7)

loop_
_atom_type_symbol
_atom_type_description
_atom_type_scat_dispersion_real
_atom_type_scat_dispersion_imag
_atom_type_scat_source
C C 0.0033 0.0016 'International Tables Vol C Tables 4.2.6.8 and 6.1.1.4'
H H 0.0000 0.0000 'International Tables Vol C Tables 4.2.6.8 and 6.1.1.4'
N N 0.0061 0.0033 'International Tables Vol C Tables 4.2.6.8 and 6.1.1.4'
Br Br -0.2901 2.4595 'International Tables Vol C Tables 4.2.6.8 and 6.1.1.4'
Ag Ag -0.8971 1.1015 'International Tables Vol C Tables 4.2.6.8 and 6.1.1.4'

loop_
_geom_angle_atom_site_label_1
_geom_angle_atom_site_label_2
_geom_angle_atom_site_label_3
_geom_angle
_geom_angle_site_symmetry_1
_geom_angle_site_symmetry_3
Br1 Ag2 Br1 180.0 . 2_656
Br1 Ag2 Ag1 86.90(4) . 1_645
Br1 Ag2 Ag1 93.10(4) 2_656 1_645
Br1 Ag2 Ag1 93.10(4) . 1_545
Br1 Ag2 Ag1 86.90(4) 2_656 1_545
Ag1 Ag2 Ag1 180.0 1_645 1_545
C1 Ag1 C1 180.00(10) . 2_576
C1 Ag1 Ag2 92.17(6) . 1_465
C1 Ag1 Ag2 87.83(6) 2_576 1_465
C1 Ag1 Ag2 87.83(6) . 1_565
C1 Ag1 Ag2 92.17(6) 2_576 1_565
Ag2 Ag1 Ag2 180.0 1_465 1_565
N2 C1 N5 104.47(15) . .
N2 C1 Ag1 125.43(13) . .
N5 C1 Ag1 130.10(14) . .
C1 N2 C3 111.48(16) . .
C1 N2 C6 123.38(16) . .
C3 N2 C6 125.13(17) . .
C4 C3 N2 106.51(17) . .
C4 C3 H3 119(3) . .
N2 C3 H3 134(3) . .
C3 C4 N5 106.58(17) . .
C3 C4 H4 132(3) . .
N5 C4 H4 121(3) . .
C1 N5 C4 110.96(17) . .
C1 N5 C7 123.28(17) . .
C4 N5 C7 125.55(18) . .
N2 C6 H6A 105(3) . .
N2 C6 H6B 101(4) . .
H6A C6 H6B 120(5) . .
N2 C6 H6C 99(4) . .
H6A C6 H6C 111(5) . .
H6B C6 H6C 117(6) . .
N5 C7 C8 113.07(17) . .
N5 C7 H7A 109(3) . .
C8 C7 H7A 109(3) . .
N5 C7 H7B 111(4) . .
C8 C7 H7B 107(4) . .
H7A C7 H7B 108(4) . .
C13 C8 C9 119.15(19) . .
C13 C8 C7 120.6(2) . .
C9 C8 C7 120.2(2) . .
C8 C9 C10 120.1(2) . .
C8 C9 H9 120(2) . .
C10 C9 H9 119(2) . .
C11 C10 C9 120.4(2) . .
C11 C10 H10 116(3) . .
C9 C10 H10 124(3) . .
C10 C11 C12 119.8(2) . .
C10 C11 H11 122(3) . .
C12 C11 H11 118(3) . .
C11 C12 C13 120.1(2) . .
C11 C12 H12 124(2) . .
C13 C12 H12 115(2) . .
C8 C13 C12 120.5(2) . .
C8 C13 H13 116(2) . .
C12 C13 H13 123(2) . .

loop_
_geom_bond_atom_site_label_1
_geom_bond_atom_site_label_2
_geom_bond_distance
_geom_bond_site_symmetry_2
Ag2 Br1 2.4524(9) .
Ag2 Br1 2.4524(9) 2_656
Ag2 Ag1 3.2225(6) 1_645
Ag2 Ag1 3.2225(6) 1_545
Ag1 C1 2.0918(18) .
Ag1 C1 2.0918(18) 2_576
Ag1 Ag2 3.2225(6) 1_465
Ag1 Ag2 3.2225(6) 1_565
C1 N2 1.355(2) .
C1 N5 1.358(2) .
N2 C3 1.383(2) .
N2 C6 1.459(3) .
C3 C4 1.355(3) .
C3 H3 0.76(4) .
C4 N5 1.390(3) .
C4 H4 0.89(4) .
N5 C7 1.476(3) .
C6 H6A 0.95(6) .
C6 H6B 0.84(6) .
C6 H6C 0.93(7) .
C7 C8 1.508(3) .
C7 H7A 0.95(4) .
C7 H7B 0.93(6) .
C8 C13 1.392(3) .
C8 C9 1.393(3) .
C9 C10 1.394(3) .
C9 H9 0.90(4) .
C10 C11 1.383(4) .
C10 H10 0.80(4) .
C11 C12 1.384(4) .
C11 H11 1.06(6) .
C12 C13 1.392(3) .
C12 H12 1.06(4) .
C13 H13 0.97(4) .
